data_7222120
loop_
_publ_author_name
'Feng, Xun'
'Li, Rongfang'
'Wang, Liya'
'Ng, Seik Weng'
'Qin, Guozhan'
'Ma, Lufang'

_publ_section_title
;
 A series of homonuclear lanthanide coordination polymers based on a
 fluorescent conjugated ligand: syntheses, luminescence and sensor for
 pollutant chromate anion
;
_journal_issue 41
_journal_name_full CrystEngComm
_journal_page_first 7878
_journal_paper_doi 10.1039/C5CE01454A
_journal_volume 17
_journal_year 2015
_chemical_formula_moiety 'Ce (H2 O)4 (C21 H10 N O8)'
_chemical_formula_sum 'C21 H18 Ce N O12'
_chemical_formula_weight 616.48
_chemical_name_systematic
; 
 ? 
;
_space_group_IT_number 15
_symmetry_cell_setting monoclinic
_symmetry_space_group_name_Hall '-C 2yc'
_symmetry_space_group_name_H-M 'C 1 2/c 1'
_atom_sites_solution_hydrogens geom
_atom_sites_solution_primary direct
_atom_sites_solution_secondary difmap
_audit_creation_method SHELXL-97
_audit_update_record
;
2015-07-13 deposited with the CCDC.
2015-09-11 downloaded from the CCDC.
;
_cell_angle_alpha 90.00
_cell_angle_beta 112.2890(10)
_cell_angle_gamma 90.00
_cell_formula_units_Z 4
_cell_length_a 14.7932(12)
_cell_length_b 14.7382(11)
_cell_length_c 10.6919(8)
_cell_measurement_temperature 293(2)
_cell_volume 2156.9(3)
_computing_structure_refinement 'SHELXL-97 (Sheldrick, 1997)'
_computing_structure_solution 'SHELXS-97 (Sheldrick, 1990)'
_diffrn_ambient_temperature 293(2)
_diffrn_measured_fraction_theta_full 0.990
_diffrn_measured_fraction_theta_max 0.990
_diffrn_radiation_monochromator graphite
_diffrn_radiation_source 'fine-focus sealed tube'
_diffrn_radiation_type MoK\a
_diffrn_radiation_wavelength 0.71073
_diffrn_reflns_av_R_equivalents 0.0234
_diffrn_reflns_av_sigmaI/netI 0.0309
_diffrn_reflns_limit_h_max 17
_diffrn_reflns_limit_h_min -18
_diffrn_reflns_limit_k_max 13
_diffrn_reflns_limit_k_min -19
_diffrn_reflns_limit_l_max 11
_diffrn_reflns_limit_l_min -13
_diffrn_reflns_number 6258
_diffrn_reflns_theta_full 27.49
_diffrn_reflns_theta_max 27.49
_diffrn_reflns_theta_min 2.03
_exptl_absorpt_coefficient_mu 2.181
_exptl_absorpt_correction_T_max 0.7646
_exptl_absorpt_correction_T_min 0.6454
_exptl_absorpt_correction_type multi-scan
_exptl_absorpt_process_details sadabs
_exptl_crystal_colour colorless
_exptl_crystal_density_diffrn 1.898
_exptl_crystal_density_method 'not measured'
_exptl_crystal_description block
_exptl_crystal_F_000 1220
_exptl_crystal_size_max 0.22
_exptl_crystal_size_mid 0.17
_exptl_crystal_size_min 0.13
_refine_diff_density_max 0.936
_refine_diff_density_min -0.744
_refine_diff_density_rms 0.099
_refine_ls_extinction_method none
_refine_ls_goodness_of_fit_ref 1.035
_refine_ls_hydrogen_treatment mixed
_refine_ls_matrix_type full
_refine_ls_number_parameters 159
_refine_ls_number_reflns 2456
_refine_ls_number_restraints 1
_refine_ls_restrained_S_all 1.036
_refine_ls_R_factor_all 0.0358
_refine_ls_R_factor_gt 0.0308
_refine_ls_shift/su_max 0.002
_refine_ls_shift/su_mean 0.000
_refine_ls_structure_factor_coef Fsqd
_refine_ls_weighting_details 'calc w=1/[\s^2^(Fo^2^)+(0.0347P)^2^+7.8058P] where P=(Fo^2^+2Fc^2^)/3'
_refine_ls_weighting_scheme calc
_refine_ls_wR_factor_gt 0.0741
_refine_ls_wR_factor_ref 0.0780
_reflns_number_gt 2216
_reflns_number_total 2456
_reflns_threshold_expression >2sigma(I)
_cod_data_source_file c5ce01454a2.cif
_cod_data_source_block ce
_cod_depositor_comments
;
The following automatic conversions were performed:

'_symmetry_cell_setting' value 'Monoclinic' changed to 'monoclinic'
according to
/usr/data/users/saulius/crontab/automatic-downloads/rss-feeds/RSC/lib/dictionaries/cif_core.dic
dictionary named 'cif_core.dic' version 2.4.2 from 2011-04-26.

Automatic conversion script
Id: cif_fix_values 3271 2015-04-21 07:52:19Z andrius 

 Adding full bibliography for 7222120--7222125.cif.
;
_cod_original_sg_symbol_H-M C2/c
_cod_database_code 7222120

loop_
_symmetry_equiv_pos_as_xyz
'x, y, z'
'x, -y, z+1/2'
'x+1/2, y+1/2, z'
'x+1/2, -y+1/2, z+1/2'
'-x, -y, -z'
'-x, y, -z-1/2'
'-x+1/2, -y+1/2, -z'
'-x+1/2, y+1/2, -z-1/2'

loop_
_atom_site_label
_atom_site_type_symbol
_atom_site_fract_x
_atom_site_fract_y
_atom_site_fract_z
_atom_site_U_iso_or_equiv
_atom_site_adp_type
_atom_site_occupancy
_atom_site_symmetry_multiplicity
_atom_site_calc_flag
_atom_site_refinement_flags
_atom_site_disorder_group
Ce1 Ce 0.5000 0.525852(17) 0.2500 0.03109(10) Uani 1 2 d S .
O1 O 0.4516(2) 0.64266(17) 0.3758(3) 0.0453(7) Uani 1 1 d . .
O2 O 0.4550(2) 0.58530(18) 0.5702(3) 0.0504(7) Uani 1 1 d . .
O3 O 0.3209(3) 0.7488(2) 0.8536(3) 0.0642(9) Uani 1 1 d . .
O4 O 0.2912(2) 0.8982(2) 0.8281(3) 0.0542(8) Uani 1 1 d . .
O1W O 0.6585(2) 0.4676(2) 0.2225(3) 0.0564(8) Uani 1 1 d . .
H11 H 0.7032 0.4614 0.2991 0.085 Uiso 1 1 d R .
H12 H 0.6472 0.4175 0.1822 0.085 Uiso 1 1 d R .
O2W O 0.3456(2) 0.5996(2) 0.0624(3) 0.0534(8) Uani 1 1 d . .
H21 H 0.3017 0.6074 0.0932 0.080 Uiso 1 1 d R .
H22 H 0.3611 0.6499 0.0393 0.080 Uiso 1 1 d R .
C1 C 0.4429(3) 0.6498(2) 0.4883(3) 0.0317(7) Uani 1 1 d . .
C2 C 0.4148(2) 0.7417(2) 0.5271(3) 0.0279(7) Uani 1 1 d . .
C3 C 0.3796(3) 0.7441(2) 0.6326(3) 0.0315(7) Uani 1 1 d . .
H3 H 0.3755 0.6902 0.6754 0.038 Uiso 1 1 calc R .
C4 C 0.3509(3) 0.8246(2) 0.6744(3) 0.0334(7) Uani 1 1 d . .
C5 C 0.3562(4) 0.9052(3) 0.6084(4) 0.0495(11) Uani 1 1 d . .
H5 H 0.3361 0.9595 0.6340 0.059 Uiso 1 1 calc R .
C6 C 0.3914(4) 0.9046(3) 0.5041(4) 0.0482(11) Uani 1 1 d . .
H6 H 0.3950 0.9588 0.4618 0.058 Uiso 1 1 calc R .
C7 C 0.4214(3) 0.8241(2) 0.4623(3) 0.0307(7) Uani 1 1 d D .
C8 C 0.3166(3) 0.8231(3) 0.7923(4) 0.0426(9) Uani 1 1 d . .
C9 C 0.4610(3) 0.8290(2) 0.3514(3) 0.0305(7) Uani 1 1 d D .
C10 C 0.4034(4) 0.8273(5) 0.2197(4) 0.099(3) Uani 1 1 d D .
H10 H 0.3360 0.8236 0.1941 0.119 Uiso 1 1 calc R .
N1 N 0.4431(3) 0.8309(4) 0.1215(4) 0.106(3) Uani 0.50 1 d P -1
H1 H 0.4028 0.8348 0.0365 0.127 Uiso 0.50 1 calc PR -1
C11 C 0.4431(3) 0.8309(4) 0.1215(4) 0.106(3) Uani 0.50 1 d PD -2
H11A H 0.4005 0.8350 0.0316 0.127 Uiso 0.50 1 calc PR -2

loop_
_atom_site_aniso_label
_atom_site_aniso_U_11
_atom_site_aniso_U_22
_atom_site_aniso_U_33
_atom_site_aniso_U_23
_atom_site_aniso_U_13
_atom_site_aniso_U_12
Ce1 0.0513(2) 0.01976(14) 0.03015(15) 0.000 0.02440(13) 0.000
O1 0.081(2) 0.0286(13) 0.0391(14) -0.0023(11) 0.0368(14) 0.0048(13)
O2 0.088(2) 0.0284(13) 0.0453(15) 0.0117(12) 0.0367(15) 0.0121(14)
O3 0.093(3) 0.063(2) 0.0603(19) 0.0159(16) 0.0570(19) 0.0077(18)
O4 0.066(2) 0.067(2) 0.0444(15) 0.0023(14) 0.0374(15) 0.0198(16)
O1W 0.061(2) 0.0538(19) 0.0576(19) -0.0033(14) 0.0261(16) 0.0037(15)
O2W 0.0578(19) 0.064(2) 0.0503(16) 0.0048(14) 0.0334(15) 0.0081(15)
C1 0.043(2) 0.0247(16) 0.0302(16) -0.0004(12) 0.0178(15) 0.0022(14)
C2 0.0361(18) 0.0255(16) 0.0241(14) 0.0007(12) 0.0137(13) 0.0012(13)
C3 0.041(2) 0.0318(17) 0.0254(15) 0.0044(13) 0.0164(14) 0.0002(14)
C4 0.0373(19) 0.0402(19) 0.0286(16) 0.0002(14) 0.0191(14) 0.0030(15)
C5 0.080(3) 0.034(2) 0.053(2) 0.0016(17) 0.047(2) 0.012(2)
C6 0.087(3) 0.0251(18) 0.053(2) 0.0060(16) 0.050(2) 0.0083(19)
C7 0.044(2) 0.0277(16) 0.0265(15) 0.0017(12) 0.0206(14) 0.0025(14)
C8 0.041(2) 0.063(3) 0.0310(18) 0.0025(17) 0.0219(16) 0.0058(18)
C9 0.047(2) 0.0216(15) 0.0298(16) 0.0007(12) 0.0227(15) 0.0026(14)
C10 0.034(2) 0.240(9) 0.029(2) 0.024(3) 0.0164(18) 0.023(4)
N1 0.045(3) 0.254(9) 0.0202(17) 0.013(3) 0.0143(17) 0.027(4)
C11 0.045(3) 0.254(9) 0.0202(17) 0.013(3) 0.0143(17) 0.027(4)

loop_
_atom_type_symbol
_atom_type_description
_atom_type_scat_dispersion_real
_atom_type_scat_dispersion_imag
_atom_type_scat_source
C C 0.0033 0.0016 'International Tables Vol C Tables 4.2.6.8 and 6.1.1.4'
H H 0.0000 0.0000 'International Tables Vol C Tables 4.2.6.8 and 6.1.1.4'
N N 0.0061 0.0033 'International Tables Vol C Tables 4.2.6.8 and 6.1.1.4'
O O 0.0106 0.0060 'International Tables Vol C Tables 4.2.6.8 and 6.1.1.4'
Ce Ce -0.2486 2.6331 'International Tables Vol C Tables 4.2.6.8 and 6.1.1.4'

loop_
_geom_angle_atom_site_label_1
_geom_angle_atom_site_label_2
_geom_angle_atom_site_label_3
_geom_angle
_geom_angle_site_symmetry_1
_geom_angle_site_symmetry_3
O2 Ce1 O2 94.76(14) 2_564 5_666
O2 Ce1 O1 95.10(9) 2_564 6_656
O2 Ce1 O1 149.50(11) 5_666 6_656
O2 Ce1 O1 149.50(11) 2_564 .
O2 Ce1 O1 95.10(9) 5_666 .
O1 Ce1 O1 90.85(12) 6_656 .
O2 Ce1 O1W 83.06(10) 2_564 6_656
O2 Ce1 O1W 71.13(11) 5_666 6_656
O1 Ce1 O1W 138.80(10) 6_656 6_656
O1 Ce1 O1W 73.02(10) . 6_656
O2 Ce1 O1W 71.13(11) 2_564 .
O2 Ce1 O1W 83.06(10) 5_666 .
O1 Ce1 O1W 73.02(10) 6_656 .
O1 Ce1 O1W 138.80(10) . .
O1W Ce1 O1W 141.71(14) 6_656 .
O2 Ce1 O2W 141.43(11) 2_564 6_656
O2 Ce1 O2W 77.11(10) 5_666 6_656
O1 Ce1 O2W 77.22(9) 6_656 6_656
O1 Ce1 O2W 69.02(10) . 6_656
O1W Ce1 O2W 127.21(9) 6_656 6_656
O1W Ce1 O2W 70.48(10) . 6_656
O2 Ce1 O2W 77.11(10) 2_564 .
O2 Ce1 O2W 141.43(11) 5_666 .
O1 Ce1 O2W 69.02(10) 6_656 .
O1 Ce1 O2W 77.22(9) . .
O1W Ce1 O2W 70.48(10) 6_656 .
O1W Ce1 O2W 127.21(9) . .
O2W Ce1 O2W 131.26(14) 6_656 .
C1 O1 Ce1 137.5(2) . .
C1 O2 Ce1 171.2(3) . 5_666
Ce1 O1W H11 109.5 . .
Ce1 O1W H12 109.5 . .
H11 O1W H12 109.5 . .
Ce1 O2W H21 109.5 . .
Ce1 O2W H22 109.5 . .
H21 O2W H22 109.5 . .
O2 C1 O1 124.1(3) . .
O2 C1 C2 117.7(3) . .
O1 C1 C2 118.1(3) . .
C3 C2 C7 118.9(3) . .
C3 C2 C1 117.5(3) . .
C7 C2 C1 123.6(3) . .
C4 C3 C2 121.9(3) . .
C4 C3 H3 119.1 . .
C2 C3 H3 119.1 . .
C3 C4 C5 118.7(3) . .
C3 C4 C8 119.4(3) . .
C5 C4 C8 121.9(3) . .
C6 C5 C4 120.4(3) . .
C6 C5 H5 119.8 . .
C4 C5 H5 119.8 . .
C7 C6 C5 121.3(3) . .
C7 C6 H6 119.3 . .
C5 C6 H6 119.3 . .
C6 C7 C2 118.8(3) . .
C6 C7 C9 118.4(3) . .
C2 C7 C9 122.8(3) . .
O3 C8 O4 124.0(3) . .
O3 C8 C4 118.2(4) . .
O4 C8 C4 117.6(4) . .
C11 C9 N1 0.00(9) 6_656 6_656
C11 C9 C10 115.3(3) 6_656 .
N1 C9 C10 115.3(3) 6_656 .
C11 C9 C7 121.8(3) 6_656 .
N1 C9 C7 121.8(3) 6_656 .
C10 C9 C7 122.9(4) . .
C9 C10 N1 120.9(4) . .
C9 C10 H10 119.6 . .
N1 C10 H10 119.6 . .
C9 N1 C10 123.7(4) 6_656 .
C9 N1 H1 118.1 6_656 .
C10 N1 H1 118.1 . .

loop_
_geom_bond_atom_site_label_1
_geom_bond_atom_site_label_2
_geom_bond_distance
_geom_bond_site_symmetry_2
Ce1 O2 2.419(3) 2_564
Ce1 O2 2.419(3) 5_666
Ce1 O1 2.453(2) 6_656
Ce1 O1 2.453(2) .
Ce1 O1W 2.616(3) 6_656
Ce1 O1W 2.616(3) .
Ce1 O2W 2.636(3) 6_656
Ce1 O2W 2.636(3) .
O1 C1 1.261(4) .
O2 C1 1.258(4) .
O2 Ce1 2.419(3) 5_666
O3 C8 1.264(5) .
O4 C8 1.273(5) .
O1W H11 0.8400 .
O1W H12 0.8400 .
O2W H21 0.8400 .
O2W H22 0.8400 .
C1 C2 1.521(4) .
C2 C3 1.410(4) .
C2 C7 1.420(4) .
C3 C4 1.390(5) .
C3 H3 0.9300 .
C4 C5 1.399(5) .
C4 C8 1.528(4) .
C5 C6 1.398(5) .
C5 H5 0.9300 .
C6 C7 1.397(5) .
C6 H6 0.9300 .
C7 C9 1.511(4) .
C9 C11 1.337(6) 6_656
C9 N1 1.337(6) 6_656
C9 C10 1.341(5) .
C10 N1 1.384(6) .
C10 H10 0.9300 .
N1 C9 1.337(6) 6_656
N1 H1 0.8800 .

loop_
_geom_hbond_atom_site_label_D
_geom_hbond_atom_site_label_H
_geom_hbond_atom_site_label_A
_geom_hbond_distance_DH
_geom_hbond_distance_HA
_geom_hbond_distance_DA
_geom_hbond_angle_DHA
_geom_hbond_site_symmetry_A
O1W H11 O4 0.84 2.40 2.712(5) 102.6 4_564
O2W H21 O4 0.84 1.87 2.696(4) 169.2 7_566
O2W H22 O3 0.84 2.35 3.055(4) 141.8 1_554
N1 H1 O3 0.88 2.26 3.002(6) 142.1 1_554
N1 H1 O4 0.88 2.40 3.245(5) 160.3 1_554

loop_
_geom_torsion_atom_site_label_1
_geom_torsion_atom_site_label_2
_geom_torsion_atom_site_label_3
_geom_torsion_atom_site_label_4
_geom_torsion
_geom_torsion_site_symmetry_1
_geom_torsion_site_symmetry_4
O2 Ce1 O1 C1 103.7(4) 2_564 .
O2 Ce1 O1 C1 -4.6(4) 5_666 .
O1 Ce1 O1 C1 -154.7(4) 6_656 .
O1W Ce1 O1 C1 63.8(4) 6_656 .
O1W Ce1 O1 C1 -89.9(4) . .
O2W Ce1 O1 C1 -78.7(4) 6_656 .
O2W Ce1 O1 C1 137.0(4) . .
Ce1 O2 C1 O1 113.3(15) 5_666 .
Ce1 O2 C1 C2 -67.4(18) 5_666 .
Ce1 O1 C1 O2 -4.3(7) . .
Ce1 O1 C1 C2 176.4(2) . .
O2 C1 C2 C3 -16.2(5) . .
O1 C1 C2 C3 163.2(3) . .
O2 C1 C2 C7 164.4(4) . .
O1 C1 C2 C7 -16.2(5) . .
C7 C2 C3 C4 0.3(5) . .
C1 C2 C3 C4 -179.2(3) . .
C2 C3 C4 C5 0.8(6) . .
C2 C3 C4 C8 -178.1(3) . .
C3 C4 C5 C6 -1.2(7) . .
C8 C4 C5 C6 177.6(4) . .
C4 C5 C6 C7 0.5(7) . .
C5 C6 C7 C2 0.5(7) . .
C5 C6 C7 C9 -178.5(4) . .
C3 C2 C7 C6 -0.9(5) . .
C1 C2 C7 C6 178.5(4) . .
C3 C2 C7 C9 178.0(3) . .
C1 C2 C7 C9 -2.5(5) . .
C3 C4 C8 O3 4.1(6) . .
C5 C4 C8 O3 -174.7(4) . .
C3 C4 C8 O4 179.7(4) . .
C5 C4 C8 O4 1.0(6) . .
C6 C7 C9 C11 97.8(5) . 6_656
C2 C7 C9 C11 -81.2(5) . 6_656
C6 C7 C9 N1 97.8(5) . 6_656
C2 C7 C9 N1 -81.2(5) . 6_656
C6 C7 C9 C10 -85.4(6) . .
C2 C7 C9 C10 95.6(6) . .
C11 C9 C10 N1 -2.3(8) 6_656 .
N1 C9 C10 N1 -2.3(8) 6_656 .
C7 C9 C10 N1 -179.3(3) . .
C9 C10 N1 C9 5.5(7) . 6_656
